data_7235754
loop_
_publ_author_name
'Sun, Shuo'
'Zhang, Peng'
'Li, Jianfeng'
'Li, Yuanke'
'Wang, Jianlu'
'Zhang, Shujiang'
'Xia, Yangjun'
'Meng, Xiangjian'
'Fan, Duowang'
'Chu, Junhao'

_publ_section_title
;
 Synthetically controlling the optoelectronic properties of
 dithieno[2,3-d:2&#x2032;,3&#x2032;-d&#x2032;]benzo[1,2-b:4,5-b&#x2032;]dithiophene-alt-diketopyrrolopyrrole-conjugated
 polymers for efficient solar cells
;
_journal_issue 37
_journal_name_full 'J. Mater. Chem. A'
_journal_page_first 15316
_journal_paper_doi 10.1039/C4TA01632G
_journal_volume 2
_journal_year 2014
_chemical_formula_sum 'C24 H22 S4 Si2'
_chemical_formula_weight 494.84
_chemical_melting_point 560.0(10)
_chemical_name_systematic
;
5,10-bis(trimethylsilylethynyl)dithieno[2,3-d:2',3'-d']benzo[1,2-b:4,5-b']di-
thiophene
;
_space_group_IT_number 14
_space_group_name_Hall '-P 2ybc'
_space_group_name_H-M_alt 'P 1 21/c 1'
_symmetry_cell_setting monoclinic
_symmetry_space_group_name_H-M 'P 1 21/c 1'
_atom_sites_solution_hydrogens geom
_atom_sites_solution_primary direct
_atom_sites_solution_secondary difmap
_audit_creation_method SHELXL-97
_cell_angle_alpha 90.00
_cell_angle_beta 103.021(7)
_cell_angle_gamma 90.00
_cell_formula_units_Z 2
_cell_length_a 6.330(4)
_cell_length_b 21.410(14)
_cell_length_c 9.618(7)
_cell_measurement_reflns_used 1972
_cell_measurement_temperature 296(2)
_cell_measurement_theta_max 24.39
_cell_measurement_theta_min 2.37
_cell_volume 1270.0(15)
_computing_cell_refinement 'Bruker SMART'
_computing_data_collection 'Bruker SMART'
_computing_data_reduction 'Bruker SAINT'
_computing_molecular_graphics 'Bruker SHELXTL'
_computing_publication_material 'Bruker SHELXTL'
_computing_structure_refinement 'SHELXL-97 (Sheldrick, 1997)'
_computing_structure_solution 'SHELXS-97 (Sheldrick, 1990)'
_diffrn_ambient_temperature 296(2)
_diffrn_measured_fraction_theta_full 0.997
_diffrn_measured_fraction_theta_max 0.997
_diffrn_measurement_device_type 'CCD area detector'
_diffrn_measurement_method 'phi and omega scans'
_diffrn_radiation_monochromator graphite
_diffrn_radiation_source 'fine-focus sealed tube'
_diffrn_radiation_type MoK\a
_diffrn_radiation_wavelength 0.71073
_diffrn_reflns_av_R_equivalents 0.0617
_diffrn_reflns_av_sigmaI/netI 0.0654
_diffrn_reflns_limit_h_max 7
_diffrn_reflns_limit_h_min -7
_diffrn_reflns_limit_k_max 25
_diffrn_reflns_limit_k_min -22
_diffrn_reflns_limit_l_max 11
_diffrn_reflns_limit_l_min -11
_diffrn_reflns_number 8668
_diffrn_reflns_theta_full 25.30
_diffrn_reflns_theta_max 25.30
_diffrn_reflns_theta_min 2.37
_exptl_absorpt_coefficient_mu 0.478
_exptl_absorpt_correction_T_max 0.935
_exptl_absorpt_correction_T_min 0.866
_exptl_absorpt_correction_type multi-scan
_exptl_absorpt_process_details SADABS
_exptl_crystal_colour YELLOW
_exptl_crystal_density_diffrn 1.294
_exptl_crystal_density_method 'not measured'
_exptl_crystal_description BLOCK
_exptl_crystal_F_000 516
_exptl_crystal_size_max 0.30
_exptl_crystal_size_mid 0.25
_exptl_crystal_size_min 0.14
_refine_diff_density_max 0.289
_refine_diff_density_min -0.350
_refine_diff_density_rms 0.069
_refine_ls_extinction_method none
_refine_ls_goodness_of_fit_ref 1.197
_refine_ls_hydrogen_treatment constr
_refine_ls_matrix_type full
_refine_ls_number_parameters 139
_refine_ls_number_reflns 2313
_refine_ls_number_restraints 0
_refine_ls_restrained_S_all 1.197
_refine_ls_R_factor_all 0.1166
_refine_ls_R_factor_gt 0.0657
_refine_ls_shift/su_max 0.000
_refine_ls_shift/su_mean 0.000
_refine_ls_structure_factor_coef Fsqd
_refine_ls_weighting_details 'calc w=1/[\s^2^(Fo^2^)+(0.0000P)^2^+2.7867P] where P=(Fo^2^+2Fc^2^)/3'
_refine_ls_weighting_scheme calc
_refine_ls_wR_factor_gt 0.1178
_refine_ls_wR_factor_ref 0.1412
_reflns_number_gt 1462
_reflns_number_total 2313
_reflns_threshold_expression >2sigma(I)
_cod_data_source_file c4ta01632g2.cif
_cod_data_source_block DTBDT-SiMe3
_cod_depositor_comments
;
The following automatic conversions were performed:

data item '_chemical_melting_point' value '559-561' was changed to
'560.0(10)' -- the average value was taken and precision was
estimated.

data item '_exptl_absorpt_correction_type' value 'MULTI-SCAN' was
changed to 'multi-scan' in accordance with the
/home/saulius/struct/COD-crude-data/automatic-downloads/DataCite-retrospective/RSC/depositions/lib/dictionaries/cif_core.dic
dictionary named 'cif_core.dic' version 2.4.2 last updated on
2011-04-26.

data item '_refine_ls_hydrogen_treatment' value 'CONSTR' was changed
to 'constr' in accordance with the
/home/saulius/struct/COD-crude-data/automatic-downloads/DataCite-retrospective/RSC/depositions/lib/dictionaries/cif_core.dic
dictionary named 'cif_core.dic' version 2.4.2 last updated on
2011-04-26.

data item '_symmetry_cell_setting' value 'Monoclinic' was changed to
'monoclinic' in accordance with the
/home/saulius/struct/COD-crude-data/automatic-downloads/DataCite-retrospective/RSC/depositions/lib/dictionaries/cif_core.dic
dictionary named 'cif_core.dic' version 2.4.2 last updated on
2011-04-26.

Automatic conversion script
Id: cif_fix_values 6909 2019-04-08 15:41:33Z antanas 
;
_cod_original_sg_symbol_H-M P2(1)/c
_cod_database_code 7235754

loop_
_symmetry_equiv_pos_as_xyz
'x, y, z'
'-x, y+1/2, -z+1/2'
'-x, -y, -z'
'x, -y-1/2, z-1/2'

loop_
_atom_site_label
_atom_site_type_symbol
_atom_site_fract_x
_atom_site_fract_y
_atom_site_fract_z
_atom_site_U_iso_or_equiv
_atom_site_adp_type
_atom_site_occupancy
_atom_site_symmetry_multiplicity
_atom_site_calc_flag
_atom_site_refinement_flags
S1 S 0.4251(2) 0.61167(7) 0.94169(16) 0.0557(4) Uani 1 1 d .
S2 S 0.6694(2) 0.47502(7) 0.71178(15) 0.0541(4) Uani 1 1 d .
Si1 Si 1.2756(3) 0.31287(7) 0.62691(18) 0.0543(5) Uani 1 1 d .
C4 C 0.5939(8) 0.5566(2) 0.8934(5) 0.0399(12) Uani 1 1 d .
C6 C 0.8646(8) 0.4865(2) 0.8699(5) 0.0383(12) Uani 1 1 d .
C7 C 1.0576(8) 0.4536(2) 0.9078(5) 0.0395(12) Uani 1 1 d .
C5 C 0.8008(8) 0.5321(2) 0.9581(5) 0.0384(12) Uani 1 1 d .
C3 C 0.5014(9) 0.5314(2) 0.7630(6) 0.0486(13) Uani 1 1 d .
C8 C 1.1200(8) 0.4079(2) 0.8169(5) 0.0447(13) Uani 1 1 d .
C9 C 1.1749(9) 0.3696(2) 0.7399(6) 0.0504(14) Uani 1 1 d .
C2 C 0.2957(9) 0.5550(3) 0.7009(6) 0.0573(15) Uani 1 1 d .
H2 H 0.2117 0.5425 0.6130 0.069 Uiso 1 1 calc R
C1 C 0.2363(9) 0.5984(3) 0.7866(6) 0.0632(16) Uani 1 1 d .
H1 H 0.1042 0.6193 0.7634 0.076 Uiso 1 1 calc R
C12 C 1.5362(11) 0.2825(3) 0.7307(8) 0.089(2) Uani 1 1 d .
H12A H 1.6422 0.3153 0.7460 0.133 Uiso 1 1 calc R
H12B H 1.5845 0.2490 0.6790 0.133 Uiso 1 1 calc R
H12C H 1.5177 0.2672 0.8211 0.133 Uiso 1 1 calc R
C10 C 1.3170(13) 0.3551(3) 0.4672(7) 0.095(2) Uani 1 1 d .
H10A H 1.2060 0.3862 0.4400 0.142 Uiso 1 1 calc R
H10B H 1.3098 0.3261 0.3902 0.142 Uiso 1 1 calc R
H10C H 1.4565 0.3750 0.4887 0.142 Uiso 1 1 calc R
C11 C 1.0713(11) 0.2502(3) 0.5779(9) 0.103(3) Uani 1 1 d .
H11A H 1.0454 0.2312 0.6629 0.154 Uiso 1 1 calc R
H11B H 1.1238 0.2192 0.5219 0.154 Uiso 1 1 calc R
H11C H 0.9385 0.2676 0.5233 0.154 Uiso 1 1 calc R

loop_
_atom_site_aniso_label
_atom_site_aniso_U_11
_atom_site_aniso_U_22
_atom_site_aniso_U_33
_atom_site_aniso_U_23
_atom_site_aniso_U_13
_atom_site_aniso_U_12
S1 0.0564(9) 0.0442(8) 0.0739(10) -0.0010(7) 0.0305(8) 0.0080(7)
S2 0.0584(9) 0.0535(9) 0.0544(8) -0.0134(7) 0.0213(7) -0.0014(7)
Si1 0.0587(10) 0.0446(9) 0.0668(10) -0.0196(8) 0.0291(8) 0.0003(8)
C4 0.047(3) 0.032(3) 0.047(3) 0.000(2) 0.023(2) -0.005(2)
C6 0.046(3) 0.035(3) 0.042(3) -0.011(2) 0.025(2) -0.009(2)
C7 0.044(3) 0.024(2) 0.059(3) -0.005(2) 0.032(3) -0.002(2)
C5 0.043(3) 0.031(3) 0.050(3) -0.004(2) 0.029(2) -0.005(2)
C3 0.048(3) 0.047(3) 0.055(3) 0.000(3) 0.023(3) -0.005(3)
C8 0.045(3) 0.041(3) 0.055(3) -0.004(3) 0.024(3) -0.002(2)
C9 0.054(3) 0.046(3) 0.058(3) -0.008(3) 0.025(3) 0.005(3)
C2 0.053(4) 0.064(4) 0.057(4) 0.003(3) 0.018(3) -0.002(3)
C1 0.046(3) 0.063(4) 0.081(4) 0.008(3) 0.014(3) 0.009(3)
C12 0.081(5) 0.068(5) 0.119(6) -0.019(4) 0.024(4) 0.019(4)
C10 0.125(6) 0.100(6) 0.066(4) -0.013(4) 0.036(4) -0.003(5)
C11 0.096(6) 0.081(5) 0.144(7) -0.060(5) 0.053(5) -0.023(4)

loop_
_atom_type_symbol
_atom_type_description
_atom_type_scat_dispersion_real
_atom_type_scat_dispersion_imag
_atom_type_scat_source
C C 0.0033 0.0016 'International Tables Vol C Tables 4.2.6.8 and 6.1.1.4'
H H 0.0000 0.0000 'International Tables Vol C Tables 4.2.6.8 and 6.1.1.4'
O O 0.0106 0.0060 'International Tables Vol C Tables 4.2.6.8 and 6.1.1.4'
S S 0.1246 0.1234 'International Tables Vol C Tables 4.2.6.8 and 6.1.1.4'
Si Si 0.0817 0.0704 'International Tables Vol C Tables 4.2.6.8 and 6.1.1.4'

loop_
_geom_angle_atom_site_label_1
_geom_angle_atom_site_label_2
_geom_angle_atom_site_label_3
_geom_angle
_geom_angle_site_symmetry_3
C1 S1 C4 90.3(3) .
C6 S2 C3 90.8(2) .
C9 Si1 C12 107.5(3) .
C9 Si1 C11 108.3(3) .
C12 Si1 C11 111.8(3) .
C9 Si1 C10 107.5(3) .
C12 Si1 C10 110.2(4) .
C11 Si1 C10 111.4(4) .
C3 C4 C5 114.7(4) .
C3 C4 S1 110.7(4) .
C5 C4 S1 134.6(4) .
C7 C6 C5 123.2(4) .
C7 C6 S2 124.5(4) .
C5 C6 S2 112.2(4) .
C6 C7 C8 122.4(5) .
C6 C7 C5 117.8(4) 3_767
C8 C7 C5 119.8(5) 3_767
C6 C5 C4 110.7(4) .
C6 C5 C7 119.0(4) 3_767
C4 C5 C7 130.3(4) 3_767
C4 C3 C2 114.5(5) .
C4 C3 S2 111.6(4) .
C2 C3 S2 134.0(5) .
C9 C8 C7 179.3(6) .
C8 C9 Si1 176.5(5) .
C1 C2 C3 110.4(5) .
C2 C1 S1 114.2(5) .

loop_
_geom_bond_atom_site_label_1
_geom_bond_atom_site_label_2
_geom_bond_distance
_geom_bond_site_symmetry_2
S1 C1 1.712(6) .
S1 C4 1.724(5) .
S2 C6 1.747(5) .
S2 C3 1.751(5) .
Si1 C9 1.838(5) .
Si1 C12 1.844(7) .
Si1 C11 1.850(7) .
Si1 C10 1.851(7) .
C4 C3 1.370(7) .
C4 C5 1.418(7) .
C6 C7 1.386(7) .
C6 C5 1.410(6) .
C7 C8 1.426(6) .
C7 C5 1.428(7) 3_767
C5 C7 1.428(7) 3_767
C3 C2 1.399(7) .
C8 C9 1.207(6) .
C2 C1 1.351(8) .
